data_7062861
loop_
_publ_author_name
'Nandi, Nishithendu Bikash'
'Das, Nishan'
'Ghanta, Susanta'
'Puzari, Krishti Rekha'
'Dutta, Pranab'
'K\/lak, Julia'
'Siero\'n, Les\/law'
'Maniukiewicz, Waldemar'
'Misra, Tarun Kumar'

_publ_section_title
;
 Atropisomers and a copper(ii) complex derived from
 1,3-dimethyl-5-(8&#x2032;-quinolinylazo)-6-aminouracil: structures,
 magnetism and biological properties
;
_journal_issue 47
_journal_name_full 'New Journal of Chemistry'
_journal_page_first 21633
_journal_page_last 21647
_journal_paper_doi 10.1039/D3NJ04598F
_journal_volume 47
_journal_year 2023
_chemical_absolute_configuration ad
_chemical_formula_moiety 'C15 H12 N6 O2'
_chemical_formula_sum 'C15 H12 N6 O2'
_chemical_formula_weight 308.31
_chemical_name_systematic 1,3-dimethyl-8-(8'-quinolinyl)azaxanthine
_space_group_IT_number 4
_space_group_name_Hall 'P 2yb'
_space_group_name_H-M_alt 'P 1 21 1'
_symmetry_cell_setting monoclinic
_symmetry_Int_Tables_number 4
_symmetry_space_group_name_Hall 'P 2yb'
_symmetry_space_group_name_H-M 'P 1 21 1'
_atom_sites_solution_hydrogens difmap
_atom_sites_solution_primary difmap
_atom_sites_solution_secondary difmap
_audit_update_record
;
2023-04-30 deposited with the CCDC.	2023-11-06 downloaded from the CCDC.
;
_cell_angle_alpha 90
_cell_angle_beta 99.037(1)
_cell_angle_gamma 90
_cell_formula_units_Z 2
_cell_length_a 7.4301(1)
_cell_length_b 7.2600(1)
_cell_length_c 12.4619(1)
_cell_measurement_reflns_used 13996
_cell_measurement_temperature 100
_cell_measurement_theta_max 78.649
_cell_measurement_theta_min 3.566
_cell_volume 663.882(14)
_computing_cell_refinement 'CrysAlisPro 1.171.41.123a (Rigaku OD, 2022)'
_computing_data_collection 'CrysAlisPro 1.171.41.123a (Rigaku OD, 2022)'
_computing_data_reduction 'CrysAlisPro 1.171.41.123a (Rigaku OD, 2022)'
_computing_structure_refinement 'SHELXL-2018/3 (Sheldrick, 2018)'
_diffrn_ambient_environment N~2~
_diffrn_ambient_temperature 100
_diffrn_detector 'Hybrid Pixel Array Detector'
_diffrn_detector_area_resol_mean 5.8140
_diffrn_detector_type 'Pilatus 300K'
_diffrn_measured_fraction_theta_full 1.000
_diffrn_measured_fraction_theta_max 1.000
_diffrn_measurement_device 'four-circle diffractometer'
_diffrn_measurement_device_type 'XtaLAB Synergy, Dualflex, Pilatus 300K'
_diffrn_measurement_method '\w scans'
_diffrn_radiation_monochromator mirror
_diffrn_radiation_probe x-ray
_diffrn_radiation_type 'Cu K\a'
_diffrn_radiation_wavelength 1.54184
_diffrn_reflns_av_R_equivalents 0.0239
_diffrn_reflns_av_unetI/netI 0.0130
_diffrn_reflns_limit_h_max 8
_diffrn_reflns_limit_h_min -8
_diffrn_reflns_limit_k_max 8
_diffrn_reflns_limit_k_min -7
_diffrn_reflns_limit_l_max 14
_diffrn_reflns_limit_l_min -14
_diffrn_reflns_number 14962
_diffrn_reflns_theta_full 66.57
_diffrn_reflns_theta_max 66.57
_diffrn_reflns_theta_min 3.59
_diffrn_source 'micro-focus sealed X-ray tube'
_diffrn_source_type 'PhotonJet (Cu) X-ray Source'
_exptl_absorpt_coefficient_mu 0.904
_exptl_absorpt_correction_T_max 1.000
_exptl_absorpt_correction_T_min 0.609
_exptl_absorpt_correction_type gaussian
_exptl_absorpt_process_details
;
CrysAlisPro 1.171.41.123a (Rigaku Oxford Diffraction, 2022)
Numerical absorption correction based on gaussian integration over
a multifaceted crystal model
Empirical absorption correction using spherical harmonics,
implemented in SCALE3 ABSPACK scaling algorithm.
Empirical correction (ABSPACK) includes:
- Absorption correction using spherical harmonics
- Frame scaling
- Detector area scaling
;
_exptl_crystal_colour colourless
_exptl_crystal_density_diffrn 1.542
_exptl_crystal_description needle
_exptl_crystal_F_000 320
_exptl_crystal_recrystallization_method 'Re-crystallisation from solvent: DMF'
_exptl_crystal_size_max 0.60
_exptl_crystal_size_mid 0.10
_exptl_crystal_size_min 0.06
_refine_diff_density_max 0.191
_refine_diff_density_min -0.120
_refine_diff_density_rms 0.036
_refine_ls_abs_structure_details
;
 Flack x determined using 1027 quotients [(I+)-(I-)]/[(I+)+(I-)]
 (Parsons, Flack and Wagner, Acta Cryst. B69 (2013) 249-259).
;
_refine_ls_abs_structure_Flack 0.01(6)
_refine_ls_extinction_coef 0.0131(10)
_refine_ls_extinction_expression Fc^*^=kFc[1+0.001xFc^2^\l^3^/sin(2\q)]^-1/4^
_refine_ls_extinction_method 'shelxl-2018/3 (sheldrick 2018)'
_refine_ls_goodness_of_fit_ref 1.078
_refine_ls_hydrogen_treatment constr
_refine_ls_matrix_type full
_refine_ls_number_parameters 211
_refine_ls_number_reflns 2313
_refine_ls_number_restraints 1
_refine_ls_restrained_S_all 1.077
_refine_ls_R_factor_all 0.0223
_refine_ls_R_factor_gt 0.0222
_refine_ls_shift/su_max 0.000
_refine_ls_shift/su_mean 0.000
_refine_ls_structure_factor_coef Fsqd
_refine_ls_weighting_details 'w=1/[\s^2^(Fo^2^)+(0.0317P)^2^+0.1594P] where P=(Fo^2^+2Fc^2^)/3'
_refine_ls_weighting_scheme calc
_refine_ls_wR_factor_gt 0.0583
_refine_ls_wR_factor_ref 0.0585
_reflns_number_gt 2307
_reflns_number_total 2313
_reflns_threshold_expression I>2\s(I)
_cod_data_source_file d3nj04598f2.cif
_cod_data_source_block Li
_cod_depositor_comments 'Adding full bibliography for 7062861--7062863.cif.'
_cod_original_sg_symbol_H-M 'P 21'
_cod_database_code 7062861

loop_
_space_group_symop_id
_space_group_symop_operation_xyz
1 x,y,z
2 -x,1/2+y,-z

loop_
_atom_site_aniso_label
_atom_site_aniso_U_11
_atom_site_aniso_U_22
_atom_site_aniso_U_33
_atom_site_aniso_U_23
_atom_site_aniso_U_13
_atom_site_aniso_U_12
O1 0.0134(6) 0.0268(8) 0.0157(6) -0.0009(5) 0.0033(5) 0.0035(5)
O2 0.0142(6) 0.0299(8) 0.0166(6) 0.0033(6) -0.0017(5) 0.0036(6)
N1 0.0142(7) 0.0162(8) 0.0157(7) -0.0014(6) 0.0027(6) 0.0004(6)
N2 0.0105(7) 0.0159(8) 0.0119(7) -0.0004(6) 0.0012(5) 0.0006(6)
N3 0.0129(7) 0.0156(8) 0.0116(7) 0.0001(6) 0.0019(5) 0.0001(6)
N4 0.0104(7) 0.0155(8) 0.0144(7) 0.0004(6) -0.0001(5) -0.0003(6)
N5 0.0134(7) 0.0206(8) 0.0116(7) 0.0008(6) 0.0020(5) 0.0003(6)
N6 0.0101(7) 0.0162(8) 0.0143(7) 0.0002(6) 0.0013(5) 0.0011(6)
C1 0.0151(9) 0.0129(10) 0.0102(8) -0.0012(7) 0.0005(6) 0.0036(7)
C2 0.0135(8) 0.0145(10) 0.0168(9) -0.0016(7) 0.0030(7) 0.0009(7)
C3 0.0175(9) 0.0187(10) 0.0150(9) 0.0004(7) 0.0061(7) 0.0008(8)
C4 0.0209(9) 0.0168(10) 0.0125(8) -0.0005(7) 0.0020(7) 0.0046(8)
C5 0.0154(9) 0.0128(9) 0.0152(9) -0.0013(7) 0.0000(7) 0.0040(7)
C6 0.0170(9) 0.0161(9) 0.0165(9) -0.0032(8) -0.0034(7) 0.0053(8)
C7 0.0134(9) 0.0164(10) 0.0242(10) -0.0040(8) -0.0016(7) 0.0017(8)
C8 0.0144(9) 0.0163(9) 0.0228(9) -0.0019(8) 0.0035(7) 0.0007(8)
C9 0.0138(8) 0.0113(9) 0.0166(9) -0.0013(7) 0.0021(7) 0.0031(7)
C10 0.0116(8) 0.0126(9) 0.0136(8) 0.0007(7) 0.0011(6) -0.0013(7)
C11 0.0126(8) 0.0145(9) 0.0136(9) 0.0002(7) 0.0009(7) -0.0019(7)
C12 0.0126(8) 0.0159(10) 0.0149(8) 0.0010(7) 0.0009(7) -0.0020(7)
C13 0.0114(8) 0.0125(9) 0.0135(8) 0.0009(7) 0.0008(6) -0.0014(7)
C14 0.0187(9) 0.0352(12) 0.0103(8) -0.0001(8) 0.0008(7) 0.0034(9)
C15 0.0107(8) 0.0194(11) 0.0186(9) 0.0010(8) 0.0025(7) 0.0022(7)

loop_
_atom_site_label
_atom_site_type_symbol
_atom_site_thermal_displace_type
_atom_site_fract_x
_atom_site_fract_y
_atom_site_fract_z
_atom_site_occupancy
_atom_site_U_iso_or_equiv
_atom_site_calc_flag
_atom_site_refinement_flags
_atom_site_disorder_assembly
_atom_site_disorder_group
O1 O Uani 0.59768(17) 0.3524(2) 0.14531(10) 1.000 0.0185(4) d . . .
O2 O Uani 0.01275(16) 0.5677(2) 0.06727(10) 1.000 0.0207(4) d . . .
N1 N Uani 0.8285(2) 0.5849(2) 0.55101(12) 1.000 0.0153(4) d . . .
N2 N Uani 0.47248(19) 0.4618(2) 0.46000(11) 1.000 0.0128(4) d . . .
N3 N Uani 0.56418(19) 0.4086(2) 0.38217(12) 1.000 0.0134(4) d . . .
N4 N Uani 0.29851(19) 0.5211(2) 0.42780(12) 1.000 0.0137(4) d . . .
N5 N Uani 0.3013(2) 0.4534(2) 0.10934(12) 1.000 0.0152(4) d . . .
N6 N Uani 0.13099(19) 0.5464(2) 0.24653(12) 1.000 0.0136(4) d . . .
C1 C Uani 0.5391(2) 0.4504(2) 0.57408(13) 1.000 0.0129(5) d . . .
C2 C Uani 0.4212(2) 0.3826(2) 0.63874(15) 1.000 0.0149(5) d . . .
C3 C Uani 0.4732(2) 0.3782(3) 0.75257(15) 1.000 0.0167(5) d . . .
C4 C Uani 0.6401(3) 0.4424(3) 0.79908(14) 1.000 0.0168(5) d . . .
C5 C Uani 0.7641(2) 0.5127(2) 0.73348(14) 1.000 0.0147(5) d . . .
C6 C Uani 0.9371(2) 0.5827(3) 0.77865(15) 1.000 0.0172(5) d . . .
C7 C Uani 1.0504(2) 0.6478(3) 0.71119(16) 1.000 0.0185(6) d . . .
C8 C Uani 0.9902(2) 0.6468(3) 0.59807(16) 1.000 0.0178(5) d . . .
C9 C Uani 0.7158(2) 0.5165(2) 0.61807(14) 1.000 0.0139(5) d . . .
C10 C Uani 0.4426(2) 0.4359(3) 0.29187(14) 1.000 0.0127(5) d . . .
C11 C Uani 0.4623(2) 0.4076(3) 0.17900(14) 1.000 0.0137(5) d . . .
C12 C Uani 0.1391(2) 0.5264(3) 0.13727(14) 1.000 0.0146(5) d . . .
C13 C Uani 0.2821(2) 0.5037(3) 0.32084(14) 1.000 0.0126(5) d . . .
C14 C Uani 0.3011(3) 0.4286(3) -0.00780(14) 1.000 0.0216(6) d . . .
C15 C Uani -0.0380(2) 0.6092(3) 0.28177(15) 1.000 0.0162(5) d . . .
H2 H Uiso 0.30458 0.33860 0.60690 1.000 0.0180 c RU . .
H3 H Uiso 0.39167 0.33030 0.79713 1.000 0.0200 c RU . .
H4 H Uiso 0.67350 0.43986 0.87585 1.000 0.0200 c RU . .
H6 H Uiso 0.97407 0.58431 0.85517 1.000 0.0210 c RU . .
H7 H Uiso 1.16811 0.69303 0.73996 1.000 0.0220 c RU . .
H8 H Uiso 1.07057 0.69347 0.55241 1.000 0.0210 c RU . .
H14A H Uiso 0.19313 0.35797 -0.03917 1.000 0.0320 c RU . .
H14B H Uiso 0.41119 0.36184 -0.01915 1.000 0.0320 c RU . .
H14C H Uiso 0.29879 0.54933 -0.04313 1.000 0.0320 c RU . .
H15A H Uiso -0.03585 0.74367 0.28867 1.000 0.0240 c RU . .
H15B H Uiso -0.04856 0.55372 0.35220 1.000 0.0240 c RU . .
H15C H Uiso -0.14244 0.57218 0.22800 1.000 0.0240 c RU . .

loop_
_atom_type_symbol
_atom_type_description
_atom_type_scat_dispersion_real
_atom_type_scat_dispersion_imag
_atom_type_scat_source
C C 0.0181 0.0091 ' International Tables Vol C Tables 4.2.6.8 and 6.1.1.4'
H H 0.0000 0.0000 ' International Tables Vol C Tables 4.2.6.8 and 6.1.1.4'
N N 0.0311 0.0180 ' International Tables Vol C Tables 4.2.6.8 and 6.1.1.4'
O O 0.0492 0.0322 ' International Tables Vol C Tables 4.2.6.8 and 6.1.1.4'

loop_
_geom_angle_atom_site_label_1
_geom_angle_atom_site_label_2
_geom_angle_atom_site_label_3
_geom_angle
C8 N1 C9 116.83(15)
N3 N2 N4 116.69(13)
N3 N2 C1 124.85(14)
N4 N2 C1 118.35(13)
N2 N3 C10 102.39(13)
N2 N4 C13 101.50(13)
C11 N5 C12 127.98(15)
C11 N5 C14 116.93(15)
C12 N5 C14 115.06(15)
C12 N6 C13 118.92(14)
C12 N6 C15 120.02(14)
C13 N6 C15 121.05(14)
N2 C1 C2 116.80(14)
N2 C1 C9 121.10(14)
C2 C1 C9 122.01(15)
C1 C2 C3 119.97(15)
C2 C3 C4 120.40(16)
C3 C4 C5 120.44(16)
C4 C5 C6 122.12(16)
C4 C5 C9 120.29(15)
C6 C5 C9 117.60(14)
C5 C6 C7 119.31(17)
C6 C7 C8 118.99(16)
N1 C8 C7 124.42(16)
N1 C9 C1 120.24(15)
N1 C9 C5 122.85(14)
C1 C9 C5 116.88(14)
N3 C10 C11 129.38(15)
N3 C10 C13 109.06(15)
C11 C10 C13 121.56(15)
O1 C11 N5 122.35(16)
O1 C11 C10 126.55(15)
N5 C11 C10 111.10(14)
O2 C12 N5 120.66(16)
O2 C12 N6 122.28(15)
N5 C12 N6 117.05(14)
N4 C13 N6 126.35(15)
N4 C13 C10 110.37(15)
N6 C13 C10 123.28(16)
C1 C2 H2 120.00
C3 C2 H2 120.00
C2 C3 H3 120.00
C4 C3 H3 120.00
C3 C4 H4 120.00
C5 C4 H4 120.00
C5 C6 H6 120.00
C7 C6 H6 120.00
C6 C7 H7 121.00
C8 C7 H7 120.00
N1 C8 H8 118.00
C7 C8 H8 118.00
N5 C14 H14A 109.00
N5 C14 H14B 109.00
N5 C14 H14C 109.00
H14A C14 H14B 109.00
H14A C14 H14C 109.00
H14B C14 H14C 109.00
N6 C15 H15A 109.00
N6 C15 H15B 109.00
N6 C15 H15C 109.00
H15A C15 H15B 109.00
H15A C15 H15C 109.00
H15B C15 H15C 109.00

loop_
_geom_bond_atom_site_label_1
_geom_bond_atom_site_label_2
_geom_bond_distance
O1 C11 1.217(2)
O2 C12 1.215(2)
N1 C8 1.330(2)
N1 C9 1.366(2)
N2 N3 1.327(2)
N2 N4 1.362(2)
N2 C1 1.432(2)
N3 C10 1.343(2)
N4 C13 1.325(2)
N5 C11 1.403(2)
N5 C12 1.409(2)
N5 C14 1.471(2)
N6 C12 1.380(2)
N6 C13 1.374(2)
N6 C15 1.467(2)
C1 C2 1.371(2)
C1 C9 1.424(2)
C2 C3 1.411(3)
C3 C4 1.366(3)
C4 C5 1.419(3)
C5 C6 1.414(2)
C5 C9 1.427(2)
C6 C7 1.364(2)
C7 C8 1.410(3)
C10 C11 1.452(2)
C10 C13 1.389(2)
C2 H2 0.9500
C3 H3 0.9500
C4 H4 0.9500
C6 H6 0.9500
C7 H7 0.9500
C8 H8 0.9500
C14 H14A 0.9800
C14 H14B 0.9800
C14 H14C 0.9800
C15 H15A 0.9800
C15 H15B 0.9800
C15 H15C 0.9800

loop_
_geom_hbond_atom_site_label_D
_geom_hbond_atom_site_label_H
_geom_hbond_atom_site_label_A
_geom_hbond_distance_DH
_geom_hbond_distance_HA
_geom_hbond_distance_DA
_geom_hbond_angle_DHA
_geom_hbond_site_symmetry_A
C7 H7 O1 0.95 2.3700 3.282(2) 160 2_756

loop_
_geom_torsion_atom_site_label_1
_geom_torsion_atom_site_label_2
_geom_torsion_atom_site_label_3
_geom_torsion_atom_site_label_4
_geom_torsion
C9 N1 C8 C7 -0.7(3)
C8 N1 C9 C1 178.95(16)
C8 N1 C9 C5 1.1(2)
N4 N2 N3 C10 0.46(19)
C1 N2 N3 C10 176.41(16)
N3 N2 N4 C13 -0.32(19)
C1 N2 N4 C13 -176.54(15)
N3 N2 C1 C2 -134.77(16)
N3 N2 C1 C9 48.7(2)
N4 N2 C1 C2 41.1(2)
N4 N2 C1 C9 -135.41(15)
N2 N3 C10 C11 178.4(2)
N2 N3 C10 C13 -0.4(2)
N2 N4 C13 N6 -179.49(19)
N2 N4 C13 C10 0.0(2)
C12 N5 C11 O1 -176.79(19)
C12 N5 C11 C10 3.0(3)
C14 N5 C11 O1 1.1(3)
C14 N5 C11 C10 -179.11(17)
C11 N5 C12 O2 176.47(19)
C11 N5 C12 N6 -4.1(3)
C14 N5 C12 O2 -1.5(3)
C14 N5 C12 N6 177.94(17)
C13 N6 C12 O2 -177.39(19)
C13 N6 C12 N5 3.2(3)
C15 N6 C12 O2 3.7(3)
C15 N6 C12 N5 -175.70(16)
C12 N6 C13 N4 177.58(19)
C12 N6 C13 C10 -1.9(3)
C15 N6 C13 N4 -3.5(3)
C15 N6 C13 C10 177.04(19)
N2 C1 C2 C3 -176.00(15)
C9 C1 C2 C3 0.5(2)
N2 C1 C9 N1 -2.9(2)
N2 C1 C9 C5 175.09(13)
C2 C1 C9 N1 -179.27(14)
C2 C1 C9 C5 -1.3(2)
C1 C2 C3 C4 0.5(3)
C2 C3 C4 C5 -0.6(3)
C3 C4 C5 C6 179.12(19)
C3 C4 C5 C9 -0.2(3)
C4 C5 C6 C7 179.78(19)
C9 C5 C6 C7 -0.9(3)
C4 C5 C9 N1 179.05(16)
C4 C5 C9 C1 1.1(2)
C6 C5 C9 N1 -0.3(2)
C6 C5 C9 C1 -178.25(15)
C5 C6 C7 C8 1.2(3)
C6 C7 C8 N1 -0.5(3)
N3 C10 C11 O1 -0.1(4)
N3 C10 C11 N5 -179.9(2)
C13 C10 C11 O1 178.5(2)
C13 C10 C11 N5 -1.2(3)
N3 C10 C13 N4 0.2(2)
N3 C10 C13 N6 179.78(18)
C11 C10 C13 N4 -178.67(18)
C11 C10 C13 N6 0.9(3)
